data_2102373
loop_
_publ_author_name
'Marsh, Richard E.'

_publ_section_title
;
 Space group <i>Cc</i>: an update
;
_journal_issue 2
_journal_name_full 'Acta Crystallographica Section B'
_journal_page_first 252
_journal_page_last 253
_journal_paper_doi 10.1107/S0108768104003878
_journal_volume 60
_journal_year 2004
_chemical_formula_moiety 'C4 H15 O16 P4 Cu2, 7(H2 O)'
_chemical_formula_sum 'C4 H29 Cu2 O23 P4'
_space_group_crystal_system monoclinic
_space_group_IT_number 15
_symmetry_space_group_name_H-M 'C 1 2/c 1'
_audit_creation_method CRYM
_cell_angle_alpha 90
_cell_angle_beta 114.98
_cell_angle_gamma 90
_cell_formula_units_Z 4
_cell_length_a 16.6500
_cell_length_b 9.2290
_cell_length_c 17.6500
_cell_volume 2458.442
_cod_data_source_file bk0142.cif
_cod_data_source_block LOFGAO
_cod_depositor_comments
;
 Adding the _cell_formula_units_Z data item.

 Antanas Vaitkus,
 2017-08-05

  Added moiety chemical formula from Marsh (2004) paper.
  The summary chemical formula is calculated from moiety formula using
  AdHocParser
  (svn://www.crystallography.net/cod-tools/trunk/Formulae/AdHocParser.yp,
  revision 1441.)

  Andrius Merkys
  2013-11-11
;
_cod_original_sg_symbol_H-M C2/c
_cod_database_code 2102373

loop_
_atom_site_label
_atom_site_type_symbol
_atom_site_fract_x
_atom_site_fract_y
_atom_site_fract_z
Cu1 Cu 0.25337 0.10370 0.25354
P1 P 0.10615 0.34675 0.18670
P2 P 0.24220 0.34610 0.12225
O1 O 0.14220 0.20620 0.23015
O2 O 0.00420 0.35055 0.16035
O3 O 0.14580 0.48350 0.23500
O4 O 0.27425 0.20275 0.16665
O5 O 0.25880 0.35605 0.04315
O6 O 0.28170 0.47780 0.17610
O7 O 0.08960 0.48480 0.04655
C1 C 0.12240 0.35100 0.09055
C2 C 0.07630 0.22305 0.03435
H1 H 0.01395 0.22715 0.01910
H2 H 0.08650 0.22740 -0.01510
H3 H 0.09990 0.13430 0.06360
O15 O 0.34235 0.24475 0.36910
O17 O -0.12030 0.45255 -0.38155
O19 O 0.41335 0.39445 -0.36850
O21 O 0.54710 0.61265 -0.32190
O22 O 0.26000 0.37000 0.45800
